data_2202615
loop_
_publ_author_name
'Crocock, Barry'
'Long, Conor'
'Lyons, Michael'
'Howie, R. Alan'

_publ_section_title Dicarbonyl(\h^5^-methylcyclopentadienyl){\h^2^-[tricarbonyl(\h^6^-styrene)chromium(0)]}manganese(I)
_journal_issue 10
_journal_name_full 'Acta Crystallographica Section E'
_journal_page_first m931
_journal_page_last m933
_journal_paper_doi 10.1107/S1600536803020282
_journal_volume 59
_journal_year 2003
_chemical_formula_iupac '[Cr Mn (C6 H7) (C8 H8) (C O)5]'
_chemical_formula_moiety 'C19 H15 Cr Mn O5'
_chemical_formula_structural 'Cr, Mn, C6 H7, C8 H8, 5(C O)'
_chemical_formula_sum 'C19 H15 Cr Mn O5'
_chemical_formula_weight 430.25
_chemical_name_systematic
;
Dicarbonyl(eta5-methylcyclopentadienyl){eta2-
[tricarbonyl(eta6-styrene)chromium(0)]}manganese(I)
;
_space_group_IT_number 14
_symmetry_cell_setting monoclinic
_symmetry_space_group_name_Hall '-P 2ybc'
_symmetry_space_group_name_H-M 'P 1 21/c 1'
_atom_sites_solution_hydrogens geom
_atom_sites_solution_primary heavy
_atom_sites_solution_secondary difmap
_audit_creation_method SHELXL-97
_cell_angle_alpha 90.00
_cell_angle_beta 99.19(4)
_cell_angle_gamma 90.00
_cell_formula_units_Z 4
_cell_length_a 7.281(4)
_cell_length_b 23.637(14)
_cell_length_c 10.502(5)
_cell_measurement_reflns_used 14
_cell_measurement_temperature 298(2)
_cell_measurement_theta_max 10.5
_cell_measurement_theta_min 7.5
_cell_volume 1784.2(17)
_computing_cell_refinement 'P3 Software'
_computing_data_collection 'P3 Software (Nicolet, 1980)'
_computing_data_reduction 'RDNIC (Howie, 1980)'
_computing_molecular_graphics 'ORTEP-3 for Windows (Farrugia, 1997)'
_computing_publication_material 'SHELXL-7 and PLATON (Spek, 2003)'
_computing_structure_refinement 'SHELXL97 (Sheldrick, 1997)'
_computing_structure_solution 'SHELXS86 (Sheldrick, 1990)'
_diffrn_ambient_temperature 298(2)
_diffrn_measured_fraction_theta_full 0.995
_diffrn_measured_fraction_theta_max 0.995
_diffrn_measurement_device_type 'Nicolet P3'
_diffrn_measurement_method \w
_diffrn_radiation_monochromator graphite
_diffrn_radiation_source 'normal-focus sealed tube'
_diffrn_radiation_type MoK\a
_diffrn_radiation_wavelength 0.71073
_diffrn_reflns_av_R_equivalents 0.0747
_diffrn_reflns_av_sigmaI/netI 0.6962
_diffrn_reflns_limit_h_max 8
_diffrn_reflns_limit_h_min 0
_diffrn_reflns_limit_k_max 28
_diffrn_reflns_limit_k_min 0
_diffrn_reflns_limit_l_max 12
_diffrn_reflns_limit_l_min -12
_diffrn_reflns_number 3422
_diffrn_reflns_theta_full 25.06
_diffrn_reflns_theta_max 25.06
_diffrn_reflns_theta_min 1.72
_diffrn_standards_decay_% 0
_diffrn_standards_interval_count 50
_diffrn_standards_number 2
_exptl_absorpt_coefficient_mu 1.343
_exptl_absorpt_correction_T_max 0.764
_exptl_absorpt_correction_T_min 0.561
_exptl_absorpt_correction_type '\y scan'
_exptl_absorpt_process_details '(North et al., 1968)'
_exptl_crystal_colour red-brown
_exptl_crystal_density_diffrn 1.602
_exptl_crystal_density_meas 1.60(10)
_exptl_crystal_density_method 'density gradient method'
_exptl_crystal_description block
_exptl_crystal_F_000 872
_exptl_crystal_size_max 0.50
_exptl_crystal_size_mid 0.50
_exptl_crystal_size_min 0.20
_refine_diff_density_max 0.266
_refine_diff_density_min -0.320
_refine_ls_extinction_method none
_refine_ls_goodness_of_fit_ref 1.007
_refine_ls_hydrogen_treatment constr
_refine_ls_matrix_type full
_refine_ls_number_parameters 236
_refine_ls_number_reflns 3167
_refine_ls_number_restraints 0
_refine_ls_restrained_S_all 1.007
_refine_ls_R_factor_all 0.0787
_refine_ls_R_factor_gt 0.0443
_refine_ls_shift/su_max 0.001
_refine_ls_shift/su_mean 0.000
_refine_ls_structure_factor_coef Fsqd
_refine_ls_weighting_details 'calc w = 1/[\s^2^(Fo^2^)+(0.0468P)^2^] where P = (Fo^2^+2Fc^2^)/3'
_refine_ls_weighting_scheme calc
_refine_ls_wR_factor_gt 0.0910
_refine_ls_wR_factor_ref 0.0986
_reflns_number_gt 2247
_reflns_number_total 3167
_reflns_threshold_expression I>2\s(I)
_cod_data_source_file dn6091.cif
_cod_data_source_block I
_cod_original_sg_symbol_H-M 'P 21/c'
_cod_database_code 2202615
_cod_database_fobs_code 2202615

loop_
_symmetry_equiv_pos_as_xyz
'x, y, z'
'x, -y+1/2, z+1/2'
'-x, -y, -z'
'-x, y-1/2, -z-1/2'

loop_
_atom_site_label
_atom_site_fract_x
_atom_site_fract_y
_atom_site_fract_z
_atom_site_U_iso_or_equiv
_atom_site_adp_type
_atom_site_calc_flag
_atom_site_refinement_flags
_atom_site_occupancy
_atom_site_disorder_assembly
_atom_site_disorder_group
_atom_site_type_symbol
Mn1 0.41417(8) 0.65083(2) 0.37087(5) 0.03650(18) Uani d . 1 . . Mn
Cr1 0.07064(8) 0.61195(2) -0.10955(5) 0.03312(17) Uani d . 1 . . Cr
O1 0.5076(5) 0.77140(16) 0.3732(4) 0.0875(12) Uani d . 1 . . O
C1 0.4715(6) 0.7236(2) 0.3713(4) 0.0533(11) Uani d . 1 . . C
O2 0.0251(4) 0.68604(14) 0.3471(3) 0.0628(9) Uani d . 1 . . O
C2 0.1754(6) 0.67129(18) 0.3524(4) 0.0441(10) Uani d . 1 . . C
O3 -0.1118(5) 0.53327(13) -0.3125(3) 0.0664(9) Uani d . 1 . . O
C3 -0.0422(6) 0.56394(17) -0.2339(3) 0.0420(10) Uani d . 1 . . C
O4 0.4310(5) 0.55519(17) -0.1299(3) 0.0774(10) Uani d . 1 . . O
C4 0.2917(6) 0.57775(18) -0.1233(4) 0.0477(10) Uani d . 1 . . C
O5 0.1165(5) 0.69356(14) -0.3195(3) 0.0722(10) Uani d . 1 . . O
C5 0.1015(6) 0.66206(17) -0.2387(4) 0.0463(10) Uani d . 1 . . C
C6 0.4419(6) 0.56500(19) 0.4431(4) 0.0536(12) Uani d . 1 . . C
H6 0.3827 0.5340 0.4003 0.064 Uiso calc R 1 . . H
C7 0.3680(7) 0.5998(2) 0.5297(4) 0.0617(13) Uani d . 1 . . C
H7 0.2516 0.5960 0.5545 0.074 Uiso calc R 1 . . H
C8 0.4997(7) 0.6413(2) 0.5724(4) 0.0620(13) Uani d . 1 . . C
H8 0.4869 0.6699 0.6313 0.074 Uiso calc R 1 . . H
C9 0.6558(6) 0.63248(19) 0.5107(4) 0.0533(12) Uani d . 1 . . C
H9 0.7627 0.6546 0.5211 0.064 Uiso calc R 1 . . H
C10 0.6234(6) 0.58498(18) 0.4314(4) 0.0464(10) Uani d . 1 . . C
C11 0.7572(7) 0.5574(2) 0.3571(4) 0.0685(14) Uani d . 1 . . C
H11A 0.8413 0.5853 0.3332 0.103 Uiso calc R 1 . . H
H11B 0.6901 0.5403 0.2807 0.103 Uiso calc R 1 . . H
H11C 0.8264 0.5289 0.4095 0.103 Uiso calc R 1 . . H
C12 0.1130(5) 0.67769(16) 0.0450(3) 0.0396(9) Uani d . 1 . . C
H12 0.1900 0.7093 0.0511 0.047 Uiso calc R 1 . . H
C13 -0.0688(6) 0.68131(17) -0.0216(4) 0.0435(10) Uani d . 1 . . C
H13 -0.1117 0.7155 -0.0588 0.052 Uiso calc R 1 . . H
C14 -0.1865(6) 0.63480(19) -0.0333(4) 0.0486(10) Uani d . 1 . . C
H14 -0.3081 0.6379 -0.0761 0.058 Uiso calc R 1 . . H
C15 -0.1191(6) 0.58277(18) 0.0206(4) 0.0469(10) Uani d . 1 . . C
H15 -0.1955 0.5510 0.0117 0.056 Uiso calc R 1 . . H
C16 0.0606(6) 0.57894(17) 0.0868(3) 0.0448(10) Uani d . 1 . . C
H16 0.1040 0.5444 0.1217 0.054 Uiso calc R 1 . . H
C17 0.1797(6) 0.62670(16) 0.1025(3) 0.0384(9) Uani d . 1 . . C
C18 0.3702(6) 0.62001(18) 0.1744(3) 0.0464(11) Uani d . 1 . . C
H18 0.4006 0.5853 0.2138 0.056 Uiso calc R 1 . . H
C19 0.5081(6) 0.6616(2) 0.1880(4) 0.0609(14) Uani d . 1 . . C
H19A 0.4832 0.6969 0.1500 0.073 Uiso calc R 1 . . H
H19B 0.6249 0.6540 0.2350 0.073 Uiso calc R 1 . . H

loop_
_atom_site_aniso_label
_atom_site_aniso_U_11
_atom_site_aniso_U_22
_atom_site_aniso_U_33
_atom_site_aniso_U_12
_atom_site_aniso_U_13
_atom_site_aniso_U_23
Mn1 0.0395(4) 0.0415(3) 0.0278(3) -0.0017(3) 0.0034(2) -0.0011(3)
Cr1 0.0380(4) 0.0327(3) 0.0280(3) -0.0022(3) 0.0033(2) -0.0004(3)
O1 0.083(3) 0.053(2) 0.120(3) -0.026(2) -0.005(2) 0.000(2)
C1 0.041(3) 0.056(3) 0.059(3) -0.001(2) -0.004(2) -0.004(2)
O2 0.045(2) 0.080(2) 0.065(2) 0.0105(17) 0.0125(16) -0.0043(17)
C2 0.050(3) 0.047(2) 0.037(2) -0.006(2) 0.0090(19) -0.0068(18)
O3 0.085(3) 0.055(2) 0.0498(17) -0.0095(17) -0.0170(17) -0.0106(15)
C3 0.044(2) 0.044(2) 0.036(2) -0.0029(19) -0.0014(18) 0.0018(19)
O4 0.048(2) 0.101(3) 0.082(2) 0.015(2) 0.0060(18) -0.019(2)
C4 0.047(3) 0.055(3) 0.038(2) -0.006(2) -0.003(2) -0.0079(19)
O5 0.107(3) 0.060(2) 0.0543(18) -0.0025(19) 0.0273(19) 0.0192(17)
C5 0.059(3) 0.042(2) 0.039(2) -0.002(2) 0.012(2) -0.0018(19)
C6 0.065(3) 0.045(3) 0.048(2) 0.001(2) 0.002(2) 0.010(2)
C7 0.070(3) 0.070(3) 0.051(3) 0.010(3) 0.026(2) 0.019(2)
C8 0.083(4) 0.074(4) 0.028(2) 0.019(3) 0.003(2) 0.000(2)
C9 0.051(3) 0.062(3) 0.040(2) 0.008(2) -0.012(2) -0.002(2)
C10 0.054(3) 0.050(2) 0.034(2) 0.011(2) 0.0031(19) 0.0027(19)
C11 0.070(4) 0.072(3) 0.065(3) 0.021(3) 0.013(3) 0.003(3)
C12 0.043(2) 0.037(2) 0.038(2) -0.0021(18) 0.0043(18) -0.0089(17)
C13 0.047(3) 0.041(2) 0.043(2) 0.011(2) 0.0083(19) -0.0002(18)
C14 0.037(2) 0.059(3) 0.052(2) 0.001(2) 0.0132(19) -0.001(2)
C15 0.052(3) 0.049(3) 0.043(2) -0.012(2) 0.018(2) -0.002(2)
C16 0.065(3) 0.040(2) 0.0313(18) 0.001(2) 0.013(2) 0.0032(17)
C17 0.049(2) 0.043(2) 0.0235(17) 0.0040(19) 0.0051(17) -0.0071(16)
C18 0.057(3) 0.056(3) 0.0244(18) 0.014(2) 0.0019(18) -0.0012(18)
C19 0.047(3) 0.103(4) 0.032(2) -0.003(3) 0.0028(19) 0.012(2)

loop_
_atom_type_symbol
_atom_type_description
_atom_type_scat_dispersion_real
_atom_type_scat_dispersion_imag
_atom_type_scat_source
C C 0.0033 0.0016 'International Tables Vol C Tables 4.2.6.8 and 6.1.1.4'
H H 0.0000 0.0000 'International Tables Vol C Tables 4.2.6.8 and 6.1.1.4'
Cr Cr 0.3209 0.6236 'International Tables Vol C Tables 4.2.6.8 and 6.1.1.4'
Mn Mn 0.3368 0.7283 'International Tables Vol C Tables 4.2.6.8 and 6.1.1.4'
O O 0.0106 0.0060 'International Tables Vol C Tables 4.2.6.8 and 6.1.1.4'

loop_
_geom_angle_atom_site_label_1
_geom_angle_atom_site_label_2
_geom_angle_atom_site_label_3
_geom_angle
C1 Mn1 C2 87.83(19)
C1 Mn1 C8 94.0(2)
C2 Mn1 C8 105.23(19)
C1 Mn1 C7 128.0(2)
C2 Mn1 C7 88.03(19)
C8 Mn1 C7 38.34(18)
C1 Mn1 C9 91.57(18)
C2 Mn1 C9 143.72(17)
C8 Mn1 C9 38.60(17)
C7 Mn1 C9 64.18(19)
C1 Mn1 C19 77.2(2)
C2 Mn1 C19 108.28(18)
C8 Mn1 C19 144.86(19)
C7 Mn1 C19 151.4(2)
C9 Mn1 C19 106.92(18)
C1 Mn1 C18 109.19(18)
C2 Mn1 C18 89.68(17)
C8 Mn1 C18 153.06(18)
C7 Mn1 C18 122.60(19)
C9 Mn1 C18 124.35(16)
C19 Mn1 C18 37.75(16)
C1 Mn1 C6 154.34(18)
C2 Mn1 C6 109.08(18)
C8 Mn1 C6 63.55(18)
C7 Mn1 C6 37.94(16)
C9 Mn1 C6 63.29(18)
C19 Mn1 C6 113.48(19)
C18 Mn1 C6 90.58(17)
C1 Mn1 C10 122.34(19)
C2 Mn1 C10 147.20(18)
C8 Mn1 C10 63.71(17)
C7 Mn1 C10 63.96(17)
C9 Mn1 C10 37.42(15)
C19 Mn1 C10 92.15(17)
C18 Mn1 C10 91.58(15)
C6 Mn1 C10 38.15(16)
C3 Cr1 C4 88.26(18)
C3 Cr1 C5 88.11(18)
C4 Cr1 C5 90.79(19)
C3 Cr1 C15 89.65(17)
C4 Cr1 C15 123.92(18)
C5 Cr1 C15 145.13(18)
C3 Cr1 C13 125.25(17)
C4 Cr1 C13 146.27(16)
C5 Cr1 C13 87.05(17)
C15 Cr1 C13 66.24(16)
C3 Cr1 C16 111.65(16)
C4 Cr1 C16 94.50(17)
C5 Cr1 C16 159.65(16)
C15 Cr1 C16 36.46(15)
C13 Cr1 C16 77.67(15)
C3 Cr1 C14 95.76(17)
C4 Cr1 C14 160.30(17)
C5 Cr1 C14 108.58(18)
C15 Cr1 C14 37.16(15)
C13 Cr1 C14 36.55(15)
C16 Cr1 C14 66.07(16)
C3 Cr1 C12 161.42(17)
C4 Cr1 C12 110.14(16)
C5 Cr1 C12 93.93(16)
C15 Cr1 C12 78.14(15)
C13 Cr1 C12 36.69(14)
C16 Cr1 C12 65.80(15)
C14 Cr1 C12 66.08(15)
C3 Cr1 C17 147.73(16)
C4 Cr1 C17 88.34(16)
C5 Cr1 C17 124.02(16)
C15 Cr1 C17 66.11(15)
C13 Cr1 C17 65.63(14)
C16 Cr1 C17 36.81(14)
C14 Cr1 C17 77.96(15)
C12 Cr1 C17 36.24(13)
O1 C1 Mn1 178.9(5)
O2 C2 Mn1 176.1(3)
O3 C3 Cr1 179.3(4)
O4 C4 Cr1 178.4(4)
O5 C5 Cr1 178.5(4)
C7 C6 C10 108.6(4)
C7 C6 Mn1 69.6(3)
C10 C6 Mn1 72.3(2)
C7 C6 H6 125.7
C10 C6 H6 125.7
Mn1 C6 H6 124.0
C8 C7 C6 107.9(4)
C8 C7 Mn1 70.6(3)
C6 C7 Mn1 72.4(2)
C8 C7 H7 126.0
C6 C7 H7 126.0
Mn1 C7 H7 122.6
C7 C8 C9 108.1(4)
C7 C8 Mn1 71.1(2)
C9 C8 Mn1 71.7(2)
C7 C8 H8 126.0
C9 C8 H8 126.0
Mn1 C8 H8 122.9
C10 C9 C8 108.7(4)
C10 C9 Mn1 73.3(2)
C8 C9 Mn1 69.6(2)
C10 C9 H9 125.6
C8 C9 H9 125.6
Mn1 C9 H9 123.1
C9 C10 C6 106.6(4)
C9 C10 C11 126.9(4)
C6 C10 C11 126.3(4)
C9 C10 Mn1 69.3(2)
C6 C10 Mn1 69.6(2)
C11 C10 Mn1 129.6(3)
C10 C11 H11A 109.5
C10 C11 H11B 109.5
H11A C11 H11B 109.5
C10 C11 H11C 109.5
H11A C11 H11C 109.5
H11B C11 H11C 109.5
C13 C12 C17 120.3(4)
C13 C12 Cr1 70.7(2)
C17 C12 Cr1 73.3(2)
C13 C12 H12 119.9
C17 C12 H12 119.9
Cr1 C12 H12 128.4
C14 C13 C12 121.2(4)
C14 C13 Cr1 72.1(2)
C12 C13 Cr1 72.6(2)
C14 C13 H13 119.4
C12 C13 H13 119.4
Cr1 C13 H13 128.1
C13 C14 C15 119.1(4)
C13 C14 Cr1 71.3(2)
C15 C14 Cr1 70.9(2)
C13 C14 H14 120.5
C15 C14 H14 120.5
Cr1 C14 H14 129.7
C16 C15 C14 120.0(4)
C16 C15 Cr1 72.3(2)
C14 C15 Cr1 71.9(2)
C16 C15 H15 120.0
C14 C15 H15 120.0
Cr1 C15 H15 127.9
C15 C16 C17 121.3(4)
C15 C16 Cr1 71.2(2)
C17 C16 Cr1 73.6(2)
C15 C16 H16 119.4
C17 C16 H16 119.4
Cr1 C16 H16 128.0
C12 C17 C16 118.1(4)
C12 C17 C18 123.0(4)
C16 C17 C18 118.8(4)
C12 C17 Cr1 70.5(2)
C16 C17 Cr1 69.6(2)
C18 C17 Cr1 129.6(3)
C19 C18 C17 125.3(4)
C19 C18 Mn1 70.8(2)
C17 C18 Mn1 115.8(3)
C19 C18 H18 117.4
C17 C18 H18 117.4
Mn1 C18 H18 83.3
C18 C19 Mn1 71.4(2)
C18 C19 H19A 120.0
Mn1 C19 H19A 114.9
C18 C19 H19B 120.0
Mn1 C19 H19B 84.1
H19A C19 H19B 120.0

loop_
_geom_bond_atom_site_label_1
_geom_bond_atom_site_label_2
_geom_bond_site_symmetry_2
_geom_bond_distance
_geom_bond_publ_flag
Mn1 C1 . 1.770(5) ?
Mn1 C2 . 1.785(5) ?
Mn1 C8 . 2.121(4) ?
Mn1 C7 . 2.128(4) ?
Mn1 C9 . 2.148(4) ?
Mn1 C19 . 2.155(4) ?
Mn1 C18 . 2.163(4) ?
Mn1 C6 . 2.164(4) ?
Mn1 C10 . 2.199(4) ?
Cr1 C3 . 1.823(4) ?
Cr1 C4 . 1.827(5) ?
Cr1 C5 . 1.841(4) ?
Cr1 C15 . 2.204(4) ?
Cr1 C13 . 2.207(4) ?
Cr1 C16 . 2.217(4) ?
Cr1 C14 . 2.217(4) ?
Cr1 C12 . 2.232(4) ?
Cr1 C17 . 2.269(4) ?
O1 C1 . 1.160(5) ?
O2 C2 . 1.142(5) ?
O3 C3 . 1.154(4) ?
O4 C4 . 1.158(5) ?
O5 C5 . 1.147(4) ?
C6 C7 . 1.396(6) ?
C6 C10 . 1.427(6) ?
C6 H6 . 0.9300 ?
C7 C8 . 1.395(7) ?
C7 H7 . 0.9300 ?
C8 C9 . 1.411(6) ?
C8 H8 . 0.9300 ?
C9 C10 . 1.395(6) ?
C9 H9 . 0.9300 ?
C10 C11 . 1.492(6) ?
C11 H11A . 0.9600 ?
C11 H11B . 0.9600 ?
C11 H11C . 0.9600 ?
C12 C13 . 1.397(5) ?
C12 C17 . 1.400(5) ?
C12 H12 . 0.9300 ?
C13 C14 . 1.387(6) ?
C13 H13 . 0.9300 ?
C14 C15 . 1.409(6) ?
C14 H14 . 0.9300 ?
C15 C16 . 1.383(6) ?
C15 H15 . 0.9300 ?
C16 C17 . 1.417(6) ?
C16 H16 . 0.9300 ?
C17 C18 . 1.477(6) ?
C18 C19 . 1.397(6) ?
C18 H18 . 0.9300 ?
C19 H19A . 0.9300 ?
C19 H19B . 0.9300 ?

loop_
_geom_hbond_atom_site_label_D
_geom_hbond_atom_site_label_H
_geom_hbond_atom_site_label_A
_geom_hbond_site_symmetry_A
_geom_hbond_distance_DH
_geom_hbond_distance_HA
_geom_hbond_distance_DA
_geom_hbond_angle_DHA
_geom_hbond_publ_flag
C6 H6 O3 3_565 0.93 2.59 3.464(6) 157.8 n
C14 H14 O1 2_464 0.93 2.54 3.185(6) 126.8 n

loop_
_geom_torsion_atom_site_label_1
_geom_torsion_atom_site_label_2
_geom_torsion_atom_site_label_3
_geom_torsion_atom_site_label_4
_geom_torsion
C12 C17 C18 C19 -3.7(6)
C16 C17 C18 C19 174.0(4)
